data_2014093
loop_
_publ_author_name
'Liu, Zhao-Di'
'Zou, Ying'
'Tan, Min-Yu'
'Zhu, Hai-Liang '

_publ_section_title
;
 <i>catena</i>-Poly[1,4-diazoniabicyclo[2.2.2]octane
 [silver(I)-tri-\m-thiocyanato-\k^6^<i>S</i>:<i>S</i>]]
;
_journal_issue 9
_journal_name_full 'Acta Crystallographica Section C'
_journal_page_first m447
_journal_page_last m448
_journal_paper_doi 10.1107/S010827010401772X
_journal_volume 60
_journal_year 2004
_chemical_formula_iupac '(C6 H14 N2) [Ag (N C S)3]'
_chemical_formula_moiety 'C6 H14 N2 2+ , C3 Ag N3 S3 2-'
_chemical_formula_sum 'C9 H14 Ag N5 S3'
_chemical_formula_weight 396.30
_chemical_name_systematic
;catena-Poly[1,4-diazonia[2.2.2]octane
 [silver(I)-tri-\m-thiocyanato-\k^6^S:S]]
;
_space_group_IT_number 176
_symmetry_cell_setting hexagonal
_symmetry_space_group_name_Hall '-P 6c'
_symmetry_space_group_name_H-M 'P 63/m'
_atom_sites_solution_hydrogens geom
_atom_sites_solution_primary direct
_atom_sites_solution_secondary difmap
_audit_creation_method SHELXL97
_cell_angle_alpha 90.00
_cell_angle_beta 90.00
_cell_angle_gamma 120.00
_cell_formula_units_Z 2
_cell_length_a 10.2148(14)
_cell_length_b 10.2148(14)
_cell_length_c 7.1740(14)
_cell_measurement_reflns_used 506
_cell_measurement_temperature 293(2)
_cell_measurement_theta_max 28
_cell_measurement_theta_min 3
_cell_volume 648.26(18)
_computing_cell_refinement SMART
_computing_data_collection 'SMART (Siemens, 1996)'
_computing_data_reduction 'SAINT (Siemens, 1996)'
_computing_molecular_graphics 'SHELXTL (Sheldrick, 1997b)'
_computing_publication_material SHELXTL
_computing_structure_refinement 'SHELXL97 (Sheldrick, 1997a)'
_computing_structure_solution 'SHELXS97 (Sheldrick, 1997a)'
_diffrn_ambient_temperature 293(2)
_diffrn_measured_fraction_theta_full 0.992
_diffrn_measured_fraction_theta_max 0.992
_diffrn_measurement_device_type 'Siemens SMART CCD area-detector'
_diffrn_measurement_method '\f and \w'
_diffrn_radiation_monochromator graphite
_diffrn_radiation_source 'fine-focus sealed tube'
_diffrn_radiation_type MoK\a
_diffrn_radiation_wavelength 0.71073
_diffrn_reflns_av_R_equivalents 0.1596
_diffrn_reflns_av_sigmaI/netI 0.0882
_diffrn_reflns_limit_h_max 8
_diffrn_reflns_limit_h_min -13
_diffrn_reflns_limit_k_max 13
_diffrn_reflns_limit_k_min -12
_diffrn_reflns_limit_l_max 8
_diffrn_reflns_limit_l_min -9
_diffrn_reflns_number 3024
_diffrn_reflns_theta_full 26.96
_diffrn_reflns_theta_max 26.96
_diffrn_reflns_theta_min 2.30
_exptl_absorpt_coefficient_mu 2.026
_exptl_absorpt_correction_T_max 0.8547
_exptl_absorpt_correction_T_min 0.5817
_exptl_absorpt_correction_type multi-scan
_exptl_absorpt_process_details '(SADABS; Sheldrick, 1996)'
_exptl_crystal_colour colourless
_exptl_crystal_density_diffrn 2.030
_exptl_crystal_density_meas ?
_exptl_crystal_density_method 'not measured'
_exptl_crystal_description needle
_exptl_crystal_F_000 396
_exptl_crystal_size_max 0.30
_exptl_crystal_size_mid 0.10
_exptl_crystal_size_min 0.08
_refine_diff_density_max 0.807
_refine_diff_density_min -0.688
_refine_ls_extinction_method none
_refine_ls_goodness_of_fit_ref 1.061
_refine_ls_hydrogen_treatment refall
_refine_ls_matrix_type full
_refine_ls_number_parameters 43
_refine_ls_number_reflns 506
_refine_ls_number_restraints 1
_refine_ls_restrained_S_all 1.060
_refine_ls_R_factor_all 0.0683
_refine_ls_R_factor_gt 0.0668
_refine_ls_shift/su_max 0.000
_refine_ls_shift/su_mean 0.000
_refine_ls_structure_factor_coef Fsqd
_refine_ls_weighting_details 'calc w = 1/[\s^2^(Fo^2^)+(0.0632P)^2^+3.05P] where P=(Fo^2^+2Fc^2^)/3'
_refine_ls_weighting_scheme calc
_refine_ls_wR_factor_gt 0.1667
_refine_ls_wR_factor_ref 0.1677
_reflns_number_gt 489
_reflns_number_total 506
_reflns_threshold_expression I>2\s(I)
_cod_data_source_file av1193.cif
_cod_data_source_block I
_cod_depositor_comments
;
The following automatic conversions were performed:

'_exptl_crystal_density_meas' value 'not measured' was changed to '?'
- the value is perceived as not measured.

Automatic conversion script
Id: cif_fix_values 3008 2015-01-20 13:52:24Z robertas 
;
_cod_original_sg_symbol_H-M P63/m
_cod_database_code 2014093
_cod_database_fobs_code 2014093

loop_
_symmetry_equiv_pos_as_xyz
'x, y, z'
'-y, x-y, z'
'-x+y, -x, z'
'-x, -y, z+1/2'
'y, -x+y, z+1/2'
'x-y, x, z+1/2'
'-x, -y, -z'
'y, -x+y, -z'
'x-y, x, -z'
'x, y, -z-1/2'
'-y, x-y, -z-1/2'
'-x+y, -x, -z-1/2'

loop_
_atom_site_label
_atom_site_fract_x
_atom_site_fract_y
_atom_site_fract_z
_atom_site_U_iso_or_equiv
_atom_site_adp_type
_atom_site_calc_flag
_atom_site_refinement_flags
_atom_site_occupancy
_atom_site_disorder_assembly
_atom_site_disorder_group
_atom_site_type_symbol
Ag1 1.0000 1.0000 0.0000 0.0510(5) Uani d S 1 . . Ag
S1 0.7928(2) 0.7865(2) 0.2500 0.0352(6) Uani d S 1 . . S
N2 0.3333 0.6667 0.0774(9) 0.0213(14) Uani d SD 1 . . N
C2 0.1800(5) 0.6260(6) 0.1463(7) 0.0256(11) Uani d . 1 . . C
N1 0.8424(8) 0.5408(8) 0.2500 0.0379(16) Uani d S 1 . . N
C1 0.8227(8) 0.6425(8) 0.2500 0.0268(15) Uani d S 1 . . C
H1 0.115(5) 0.538(6) 0.104(7) 0.009(11) Uiso d . 1 . . H
H2 0.163(6) 0.690(7) 0.092(8) 0.022(13) Uiso d . 1 . . H
H3 0.3333 0.6667 -0.050(3) 0.03(3) Uiso d SD 1 . . H

loop_
_atom_site_aniso_label
_atom_site_aniso_U_11
_atom_site_aniso_U_22
_atom_site_aniso_U_33
_atom_site_aniso_U_12
_atom_site_aniso_U_13
_atom_site_aniso_U_23
Ag1 0.0514(6) 0.0514(6) 0.0503(8) 0.0257(3) 0.000 0.000
S1 0.0249(10) 0.0292(10) 0.0530(12) 0.0145(8) 0.000 0.000
N2 0.019(2) 0.019(2) 0.025(3) 0.0097(10) 0.000 0.000
C2 0.016(2) 0.027(2) 0.033(3) 0.010(2) -0.0035(19) 0.001(2)
N1 0.040(4) 0.031(4) 0.040(3) 0.015(3) 0.000 0.000
C1 0.022(3) 0.028(4) 0.027(3) 0.011(3) 0.000 0.000

loop_
_atom_type_symbol
_atom_type_description
_atom_type_scat_dispersion_real
_atom_type_scat_dispersion_imag
_atom_type_scat_source
C C 0.0033 0.0016 'International Tables Vol C Tables 4.2.6.8 and 6.1.1.4'
H H 0.0000 0.0000 'International Tables Vol C Tables 4.2.6.8 and 6.1.1.4'
N N 0.0061 0.0033 'International Tables Vol C Tables 4.2.6.8 and 6.1.1.4'
S S 0.1246 0.1234 'International Tables Vol C Tables 4.2.6.8 and 6.1.1.4'
Ag Ag -0.8971 1.1015 'International Tables Vol C Tables 4.2.6.8 and 6.1.1.4'

loop_
_geom_angle_atom_site_label_1
_geom_angle_atom_site_label_2
_geom_angle_atom_site_label_3
_geom_angle_site_symmetry_1
_geom_angle_site_symmetry_3
_geom_angle
S1 Ag1 S1 2_765 9_655 96.65(4)
S1 Ag1 S1 2_765 3_675 83.35(4)
S1 Ag1 S1 9_655 3_675 180.0
S1 Ag1 S1 2_765 7_775 96.65(4)
S1 Ag1 S1 9_655 7_775 83.35(4)
S1 Ag1 S1 3_675 7_775 96.65(4)
S1 Ag1 S1 2_765 8_565 180.0
S1 Ag1 S1 9_655 8_565 83.35(4)
S1 Ag1 S1 3_675 8_565 96.65(4)
S1 Ag1 S1 7_775 8_565 83.35(4)
S1 Ag1 S1 2_765 . 83.35(4)
S1 Ag1 S1 9_655 . 96.65(4)
S1 Ag1 S1 3_675 . 83.35(4)
S1 Ag1 S1 7_775 . 180.0
S1 Ag1 S1 8_565 . 96.65(4)
C1 S1 Ag1 . 4_775 106.89(19)
C1 S1 Ag1 . . 106.89(19)
Ag1 S1 Ag1 4_775 . 79.69(5)
C2 N2 C2 . 3_565 109.6(3)
C2 N2 C2 . 2_665 109.6(3)
C2 N2 C2 3_565 2_665 109.6(3)
C2 N2 H3 . . 109.4(3)
C2 N2 H3 3_565 . 109.4(3)
C2 N2 H3 2_665 . 109.4(3)
C2 C2 N2 10_556 . 109.4(3)
C2 C2 H1 10_556 . 111(3)
N2 C2 H1 . . 109(3)
C2 C2 H2 10_556 . 117(4)
N2 C2 H2 . . 103(4)
H1 C2 H2 . . 107(5)
N1 C1 S1 . . 179.5(7)

loop_
_geom_bond_atom_site_label_1
_geom_bond_atom_site_label_2
_geom_bond_site_symmetry_2
_geom_bond_distance
_geom_bond_publ_flag
Ag1 S1 2_765 2.7993(15) ?
Ag1 S1 9_655 2.7993(15) ?
Ag1 S1 3_675 2.7993(15) ?
Ag1 S1 7_775 2.7993(15) ?
Ag1 S1 8_565 2.7993(15) ?
Ag1 S1 . 2.7993(15) ?
S1 C1 . 1.645(8) ?
S1 Ag1 4_775 2.7993(15) ?
N2 C2 . 1.490(5) ?
N2 C2 3_565 1.490(5) ?
N2 C2 2_665 1.490(5) ?
N2 H3 . 0.91(2) ?
C2 C2 10_556 1.489(10) ?
C2 H1 . 0.86(5) ?
C2 H2 . 0.86(6) ?
N1 C1 . 1.152(10) ?

loop_
_geom_hbond_atom_site_label_D
_geom_hbond_atom_site_label_H
_geom_hbond_atom_site_label_A
_geom_hbond_site_symmetry_A
_geom_hbond_distance_DH
_geom_hbond_distance_HA
_geom_hbond_distance_DA
_geom_hbond_angle_DHA
N2 H3 N1 7_665 0.91(2) 2.443(14) 3.070(7) 125.9(4)

loop_
_geom_torsion_atom_site_label_1
_geom_torsion_atom_site_label_2
_geom_torsion_atom_site_label_3
_geom_torsion_atom_site_label_4
_geom_torsion_site_symmetry_1
_geom_torsion_site_symmetry_4
_geom_torsion
S1 Ag1 S1 C1 2_765 . -62.66(19)
S1 Ag1 S1 C1 9_655 . 33.30(18)
S1 Ag1 S1 C1 3_675 . -146.70(18)
S1 Ag1 S1 C1 7_775 . 16E1(5)
S1 Ag1 S1 C1 8_565 . 117.34(19)
S1 Ag1 S1 Ag1 2_765 4_775 42.023(15)
S1 Ag1 S1 Ag1 9_655 4_775 137.977(15)
S1 Ag1 S1 Ag1 3_675 4_775 -42.023(15)
S1 Ag1 S1 Ag1 7_775 4_775 -99.40(12)
S1 Ag1 S1 Ag1 8_565 4_775 -137.977(15)
C2 N2 C2 C2 3_565 10_556 -60.1(4)
C2 N2 C2 C2 2_665 10_556 60.1(4)
Ag1 S1 C1 N1 4_775 . 137.96(6)
Ag1 S1 C1 N1 . . -137.96(6)
